data_4318135
loop_
_publ_author_name
'Ming Li'
'Didier Bonnet'
'Eckhard Bill'
'Frank Neese'
'Thomas Weyherm\"uller'
'Nicole Blum'
'Dieter Sellmann'
'Karl Wieghardt'

_publ_section_title
;
 Tuning the Electronic Structure of Octahedral Iron Complexes [FeL(X)]
 (L=1-Alkyl-4,7-bis(4-tert-butyl-2-mercaptobenzyl)-
 1,4,7-triazacyclononane, X = Cl, CH3O, CN, NO). The S=1/2 \\leftarrow
 \\rightarrow S=3/2 Spin Equilibrium of [FeLPr(NO)]
;
_journal_name_full 'Inorganic Chemistry'
_journal_page_first 3444
_journal_page_last 3456
_journal_paper_doi 10.1021/ic011243a
_journal_volume 41
_journal_year 2002
_chemical_formula_structural '[C31 H45 Fe N4 S2], CH2Cl2, 0.5 C7H8'
_chemical_formula_sum 'C35.5 H51 Cl2 Fe N4 S2'
_chemical_formula_weight 724.67
_chemical_name_systematic
;
   ?
;
_space_group_IT_number 36
_symmetry_cell_setting orthorhombic
_symmetry_space_group_name_Hall 'C 2c -2'
_symmetry_space_group_name_H-M 'C m c 21'
_atom_sites_solution_hydrogens geom
_atom_sites_solution_primary direct
_atom_sites_solution_secondary difmap
_audit_creation_method SHELXL
_cell_angle_alpha 90.00
_cell_angle_beta 90.00
_cell_angle_gamma 90.00
_cell_formula_units_Z 8
_cell_length_a 23.565(5)
_cell_length_b 14.253(3)
_cell_length_c 22.849(5)
_cell_measurement_reflns_used 4312
_cell_measurement_temperature 100(2)
_cell_volume 7674(3)
_computing_cell_refinement 'Siemens SAINT'
_computing_data_collection 'Siemens SAINT'
_computing_data_reduction 'Siemens SAINT'
_computing_structure_refinement 'SHELXL-93 (Sheldrick, 1993)'
_computing_structure_solution 'SHELXS-86 (Sheldrick, 1990)'
_diffrn_ambient_temperature 100(2)
_diffrn_measurement_device 'Siemens SMART CCD Detector'
_diffrn_measurement_method '\w-scan, 0.3 deg./frame'
_diffrn_radiation_monochromator graphite
_diffrn_radiation_source 'fine-focus sealed tube'
_diffrn_radiation_type MoK\a
_diffrn_radiation_wavelength 0.71073
_diffrn_reflns_av_R_equivalents 0.0862
_diffrn_reflns_av_sigmaI/netI 0.1015
_diffrn_reflns_limit_h_max 26
_diffrn_reflns_limit_h_min -23
_diffrn_reflns_limit_k_max 15
_diffrn_reflns_limit_k_min -15
_diffrn_reflns_limit_l_max 25
_diffrn_reflns_limit_l_min -22
_diffrn_reflns_number 13713
_diffrn_reflns_theta_max 22.49
_diffrn_reflns_theta_min 1.67
_exptl_absorpt_coefficient_mu 0.670
_exptl_absorpt_correction_T_max 0.947
_exptl_absorpt_correction_T_min 0.770
_exptl_absorpt_correction_type 'SADABS, G. Sheldrick 1994'
_exptl_crystal_colour green
_exptl_crystal_density_diffrn 1.254
_exptl_crystal_description 'transparent block'
_exptl_crystal_F_000 3072
_exptl_crystal_size_max 0.32
_exptl_crystal_size_mid 0.21
_exptl_crystal_size_min 0.11
_refine_diff_density_max 1.535
_refine_diff_density_min -0.546
_refine_diff_density_rms 0.129
_refine_ls_abs_structure_details 'Flack H D (1983), Acta Cryst. A39, 876-881'
_refine_ls_abs_structure_Flack 0.37(5)
_refine_ls_extinction_method none
_refine_ls_goodness_of_fit_all 1.034
_refine_ls_goodness_of_fit_obs 1.110
_refine_ls_matrix_type full
_refine_ls_number_parameters 390
_refine_ls_number_reflns 4301
_refine_ls_number_restraints 3
_refine_ls_restrained_S_all 1.078
_refine_ls_restrained_S_obs 1.109
_refine_ls_R_factor_all 0.1269
_refine_ls_R_factor_obs 0.0864
_refine_ls_shift/esd_max 0.004
_refine_ls_shift/esd_mean 0.000
_refine_ls_structure_factor_coef Fsqd
_refine_ls_weighting_details 'w=1/[\s^2^(Fo^2^)+(0.1356P)^2^+48.0331P] where P=(Fo^2^+2Fc^2^)/3'
_refine_ls_weighting_scheme calc
_refine_ls_wR_factor_all 0.2508
_refine_ls_wR_factor_obs 0.2164
_reflns_number_observed 3252
_reflns_number_total 4534
_reflns_observed_criterion >2sigma(I)
_cod_data_source_file ic011243a_3.cif
_cod_data_source_block 5
_cod_depositor_comments
;
The following automatic conversions were performed:

'_symmetry_cell_setting' value 'Orthorhombic' changed to
'orthorhombic' according to the built-in table from CIF Core
dictionary named 'cif_core.dic' version 2.4.1 from 2010-06-29.

Automatic conversion script
Id: cif_fix_values 1646 2011-03-28 12:23:43Z adriana 

The following automatic conversions were performed:

'_refine_ls_weighting_scheme' value 'calc
w=1/[\s^2^(Fo^2^)+(0.1356P)^2^+48.0331P] where P=(Fo^2^+2Fc^2^)/3'
was changed to 'calc'. New tag '_refine_ls_weighting_details' was
created. The value of the new tag was set to
'w=1/[\s^2^(Fo^2^)+(0.1356P)^2^+48.0331P] where P=(Fo^2^+2Fc^2^)/3'.

Automatic conversion script
Id: cif_fix_values 3143 2015-03-26 13:38:13Z robertas 
;
_cod_original_formula_sum 'C35.50 H51 Cl2 Fe N4 S2'
_cod_database_code 4318135

loop_
_symmetry_equiv_pos_as_xyz
'x, y, z'
'-x, -y, z+1/2'
'x, -y, z+1/2'
'-x, y, z'
'x+1/2, y+1/2, z'
'-x+1/2, -y+1/2, z+1/2'
'x+1/2, -y+1/2, z+1/2'
'-x+1/2, y+1/2, z'

loop_
_atom_site_aniso_label
_atom_site_aniso_U_11
_atom_site_aniso_U_22
_atom_site_aniso_U_33
_atom_site_aniso_U_23
_atom_site_aniso_U_13
_atom_site_aniso_U_12
Fe 0.0346(9) 0.0139(8) 0.0292(10) -0.0007(9) -0.0029(9) -0.0001(7)
S1 0.052(2) 0.020(2) 0.026(2) 0.0009(15) -0.007(2) -0.0058(15)
S2 0.034(2) 0.023(2) 0.031(2) -0.0041(15) -0.007(2) 0.0036(14)
C40 0.038(8) 0.015(6) 0.053(9) 0.000(7) -0.030(8) -0.008(6)
N40 0.037(7) 0.047(7) 0.077(9) -0.002(8) -0.031(8) 0.005(6)
N1 0.042(6) 0.021(6) 0.027(6) -0.004(5) -0.001(5) -0.009(5)
N2 0.031(5) 0.015(5) 0.025(5) 0.004(5) 0.005(6) 0.004(4)
N3 0.032(6) 0.033(6) 0.029(6) -0.006(5) 0.001(5) -0.005(5)
C1 0.043(9) 0.023(8) 0.044(8) 0.001(7) 0.002(7) -0.006(6)
C2 0.048(8) 0.030(7) 0.020(7) -0.008(6) 0.010(6) 0.014(6)
C3 0.023(7) 0.021(7) 0.025(7) 0.004(6) 0.008(5) 0.006(5)
C4 0.059(10) 0.018(7) 0.017(6) 0.009(5) -0.002(6) -0.004(6)
C5 0.038(7) 0.020(7) 0.034(8) -0.015(6) 0.004(6) -0.009(5)
C6 0.030(8) 0.021(7) 0.058(9) -0.001(7) -0.008(7) -0.002(6)
C7 0.040(8) 0.028(8) 0.038(8) 0.006(6) -0.017(6) -0.005(6)
C8 0.070(10) 0.017(7) 0.022(7) 0.004(6) -0.006(7) -0.002(7)
C9 0.052(8) 0.010(6) 0.032(8) 0.007(5) -0.013(7) 0.013(6)
C10 0.036(8) 0.016(7) 0.034(8) -0.006(6) -0.001(6) -0.005(6)
C11 0.041(8) 0.026(7) 0.025(8) 0.007(6) 0.001(6) 0.007(6)
C12 0.066(10) 0.040(8) 0.014(7) 0.002(6) -0.013(7) -0.003(8)
C13 0.087(12) 0.023(8) 0.043(10) -0.010(7) -0.024(9) -0.007(8)
C14 0.059(10) 0.038(8) 0.025(8) 0.013(7) -0.001(7) 0.012(7)
C15 0.054(9) 0.046(9) 0.047(9) 0.002(8) 0.006(7) 0.009(8)
C16 0.058(11) 0.047(9) 0.059(10) -0.005(8) -0.013(8) -0.001(8)
C17 0.082(12) 0.024(7) 0.050(10) 0.004(7) -0.014(8) -0.014(8)
C18 0.050(8) 0.020(7) 0.025(8) 0.006(5) 0.006(6) 0.005(6)
C19 0.022(7) 0.021(6) 0.024(7) 0.007(6) 0.015(6) -0.003(5)
C20 0.031(8) 0.020(7) 0.028(8) 0.012(6) -0.007(6) -0.006(5)
C21 0.033(8) 0.027(7) 0.034(8) 0.000(6) 0.010(6) -0.008(6)
C22 0.018(7) 0.033(7) 0.028(7) 0.004(6) -0.004(6) 0.003(6)
C23 0.019(7) 0.046(9) 0.046(9) 0.009(7) -0.011(6) 0.006(6)
C24 0.022(7) 0.032(8) 0.042(9) 0.010(6) 0.004(6) 0.004(6)
C25 0.053(9) 0.030(8) 0.048(9) 0.002(7) -0.022(7) 0.000(7)
C29 0.049(9) 0.027(8) 0.051(9) -0.006(7) 0.002(7) -0.010(7)
C30 0.040(9) 0.060(11) 0.062(10) -0.019(8) 0.013(8) -0.016(7)

loop_
_atom_site_label
_atom_site_type_symbol
_atom_site_fract_x
_atom_site_fract_y
_atom_site_fract_z
_atom_site_U_iso_or_equiv
_atom_site_thermal_displace_type
_atom_site_occupancy
_atom_site_calc_flag
_atom_site_refinement_flags
_atom_site_disorder_group
Fe Fe 0.77196(7) 0.92260(10) 0.65060(8) 0.0259(5) Uani 1 d . .
S1 S 0.72543(15) 0.8137(2) 0.70758(15) 0.0326(8) Uani 1 d . .
S2 S 0.74287(13) 0.8376(2) 0.57645(15) 0.0292(8) Uani 1 d . .
C40 C 0.8364(5) 0.8412(8) 0.6520(7) 0.035(3) Uani 1 d . .
N40 N 0.8765(4) 0.7956(8) 0.6532(7) 0.054(3) Uani 1 d . .
N1 N 0.8007(4) 0.9964(6) 0.7208(4) 0.030(3) Uani 1 d . .
N2 N 0.7046(3) 1.0151(5) 0.6497(5) 0.023(2) Uani 1 d . .
N3 N 0.8132(4) 1.0278(7) 0.6008(4) 0.031(3) Uani 1 d . .
C1 C 0.7566(6) 1.0697(8) 0.7385(6) 0.037(4) Uani 1 d . .
H1A H 0.7549(6) 1.0738(8) 0.7818(6) 0.044 Uiso 1 calc R .
H1B H 0.7681(6) 1.1319(8) 0.7233(6) 0.044 Uiso 1 calc R .
C2 C 0.6983(5) 1.0451(9) 0.7149(5) 0.033(3) Uani 1 d . .
H2A H 0.6728(5) 1.1000(9) 0.7179(5) 0.039 Uiso 1 calc R .
H2B H 0.6817(5) 0.9931(9) 0.7380(5) 0.039 Uiso 1 calc R .
C3 C 0.7181(5) 1.0991(8) 0.6131(5) 0.023(3) Uani 1 d . .
H3A H 0.7293(5) 1.1520(8) 0.6387(5) 0.027 Uiso 1 calc R .
H3B H 0.6840(5) 1.1183(8) 0.5908(5) 0.027 Uiso 1 calc R .
C4 C 0.7662(5) 1.0764(8) 0.5709(6) 0.031(3) Uani 1 d . .
H4A H 0.7516(5) 1.0362(8) 0.5390(6) 0.037 Uiso 1 calc R .
H4B H 0.7805(5) 1.1353(8) 0.5533(6) 0.037 Uiso 1 calc R .
C5 C 0.8432(5) 1.0912(7) 0.6414(5) 0.030(3) Uani 1 d . .
H5A H 0.8204(5) 1.1486(7) 0.6475(5) 0.037 Uiso 1 calc R .
H5B H 0.8800(5) 1.1099(7) 0.6241(5) 0.037 Uiso 1 calc R .
C6 C 0.8536(5) 1.0423(9) 0.7008(6) 0.037(3) Uani 1 d . .
H6A H 0.8840(5) 0.9948(9) 0.6966(6) 0.044 Uiso 1 calc R .
H6B H 0.8660(5) 1.0891(9) 0.7301(6) 0.044 Uiso 1 calc R .
C7 C 0.8173(5) 0.9406(9) 0.7750(6) 0.036(3) Uani 1 d . .
H7A H 0.8427(5) 0.8889(9) 0.7629(6) 0.043 Uiso 1 calc R .
H7B H 0.8390(5) 0.9822(9) 0.8015(6) 0.043 Uiso 1 calc R .
C8 C 0.7691(6) 0.9003(8) 0.8080(5) 0.036(3) Uani 1 d . .
C9 C 0.7270(6) 0.8390(8) 0.7831(5) 0.031(3) Uani 1 d . .
C10 C 0.6871(5) 0.7956(8) 0.8192(5) 0.029(3) Uani 1 d . .
H10 H 0.6602(5) 0.7543(8) 0.8020(5) 0.034 Uiso 1 calc R .
C11 C 0.6851(6) 0.8103(8) 0.8790(5) 0.031(3) Uani 1 d . .
C12 C 0.7239(6) 0.8713(9) 0.9022(5) 0.040(3) Uani 1 d . .
H12 H 0.7221(6) 0.8852(9) 0.9428(5) 0.048 Uiso 1 calc R .
C13 C 0.7656(7) 0.9137(9) 0.8686(6) 0.051(4) Uani 1 d . .
H13 H 0.7927(7) 0.9530(9) 0.8872(6) 0.062 Uiso 1 calc R .
C14 C 0.6404(6) 0.7577(10) 0.9146(6) 0.041(3) Uani 1 d . .
C15 C 0.6432(6) 0.7821(10) 0.9791(6) 0.049(4) Uani 1 d . .
H15A H 0.6810(6) 0.7670(10) 0.9943(6) 0.073 Uiso 1 calc R .
H15B H 0.6146(6) 0.7457(10) 1.0005(6) 0.073 Uiso 1 calc R .
H15C H 0.6358(6) 0.8492(10) 0.9843(6) 0.073 Uiso 1 calc R .
C16 C 0.5814(7) 0.7819(11) 0.8928(7) 0.055(4) Uani 1 d . .
H16A H 0.5785(7) 0.7669(11) 0.8511(7) 0.082 Uiso 1 calc R .
H16B H 0.5744(7) 0.8491(11) 0.8986(7) 0.082 Uiso 1 calc R .
H16C H 0.5533(7) 0.7456(11) 0.9147(7) 0.082 Uiso 1 calc R .
C17 C 0.6507(7) 0.6516(9) 0.9081(7) 0.052(4) Uani 1 d . .
H17A H 0.6490(7) 0.6343(9) 0.8667(7) 0.078 Uiso 1 calc R .
H17B H 0.6214(7) 0.6172(9) 0.9297(7) 0.078 Uiso 1 calc R .
H17C H 0.6881(7) 0.6358(9) 0.9239(7) 0.078 Uiso 1 calc R .
C18 C 0.6496(5) 0.9746(8) 0.6328(5) 0.031(3) Uani 1 d . .
H18A H 0.6194(5) 1.0201(8) 0.6428(5) 0.038 Uiso 1 calc R .
H18B H 0.6431(5) 0.9176(8) 0.6566(5) 0.038 Uiso 1 calc R .
C19 C 0.6434(5) 0.9487(7) 0.5694(5) 0.022(3) Uani 1 d . .
C20 C 0.6839(5) 0.8841(8) 0.5413(5) 0.026(3) Uani 1 d . .
C21 C 0.6738(5) 0.8580(9) 0.4841(5) 0.031(3) Uani 1 d . .
H21 H 0.6993(5) 0.8152(9) 0.4660(5) 0.037 Uiso 1 calc R .
C22 C 0.6270(5) 0.8921(8) 0.4510(5) 0.026(3) Uani 1 d . .
C23 C 0.5898(5) 0.9498(9) 0.4777(6) 0.037(3) Uani 1 d . .
H23 H 0.5575(5) 0.9717(9) 0.4567(6) 0.044 Uiso 1 calc R .
C24 C 0.5979(5) 0.9782(8) 0.5361(6) 0.032(3) Uani 1 d . .
H24 H 0.5710(5) 1.0194(8) 0.5533(6) 0.038 Uiso 1 calc R .
C25 C 0.6187(6) 0.8583(9) 0.3882(6) 0.043(4) Uani 1 d . .
C26 C 0.6739(14) 0.8495(26) 0.3537(15) 0.045(10) Uiso 0.50 d P 1
H26A H 0.7009(14) 0.8109(26) 0.3757(15) 0.068 Uiso 0.50 calc PR 1
H26B H 0.6901(14) 0.9120(26) 0.3474(15) 0.068 Uiso 0.50 calc PR 1
H26C H 0.6662(14) 0.8199(26) 0.3158(15) 0.068 Uiso 0.50 calc PR 1
C27 C 0.5813(14) 0.9119(22) 0.3552(14) 0.051(8) Uiso 0.50 d P 1
H27A H 0.5784(14) 0.8854(22) 0.3157(14) 0.076 Uiso 0.50 calc PR 1
H27B H 0.5955(14) 0.9765(22) 0.3527(14) 0.076 Uiso 0.50 calc PR 1
H27C H 0.5439(14) 0.9118(22) 0.3737(14) 0.076 Uiso 0.50 calc PR 1
C28 C 0.5951(12) 0.7556(17) 0.3870(11) 0.034(7) Uiso 0.50 d P 1
H28A H 0.6199(12) 0.7148(17) 0.4102(11) 0.051 Uiso 0.50 calc PR 1
H28B H 0.5938(12) 0.7331(17) 0.3465(11) 0.051 Uiso 0.50 calc PR 1
H28C H 0.5568(12) 0.7546(17) 0.4036(11) 0.051 Uiso 0.50 calc PR 1
C26X C 0.6742(15) 0.8109(28) 0.3605(17) 0.058(11) Uiso 0.50 d P 2
H26D H 0.6660(15) 0.7908(28) 0.3204(17) 0.087 Uiso 0.50 calc PR 2
H26E H 0.6852(15) 0.7563(28) 0.3840(17) 0.087 Uiso 0.50 calc PR 2
H26F H 0.7053(15) 0.8565(28) 0.3602(17) 0.087 Uiso 0.50 calc PR 2
C27X C 0.6023(14) 0.9471(21) 0.3499(13) 0.043(8) Uiso 0.50 d P 2
H27D H 0.5967(14) 0.9278(21) 0.3091(13) 0.064 Uiso 0.50 calc PR 2
H27E H 0.6330(14) 0.9934(21) 0.3518(13) 0.064 Uiso 0.50 calc PR 2
H27F H 0.5673(14) 0.9750(21) 0.3650(13) 0.064 Uiso 0.50 calc PR 2
C28X C 0.5641(14) 0.7983(22) 0.3894(14) 0.056(9) Uiso 0.50 d P 2
H28D H 0.5563(14) 0.7743(22) 0.3501(14) 0.084 Uiso 0.50 calc PR 2
H28E H 0.5321(14) 0.8371(22) 0.4025(14) 0.084 Uiso 0.50 calc PR 2
H28F H 0.5692(14) 0.7456(22) 0.4165(14) 0.084 Uiso 0.50 calc PR 2
C29 C 0.8556(6) 0.9901(9) 0.5568(6) 0.042(4) Uani 1 d . .
H29A H 0.8886(6) 0.9645(9) 0.5784(6) 0.051 Uiso 1 calc R .
H29B H 0.8378(6) 0.9376(9) 0.5353(6) 0.051 Uiso 1 calc R .
C30 C 0.8766(6) 1.0604(10) 0.5135(7) 0.054(4) Uani 1 d . .
H30A H 0.9037(6) 1.0303(10) 0.4869(7) 0.081 Uiso 1 calc R .
H30B H 0.8954(6) 1.1120(10) 0.5342(7) 0.081 Uiso 1 calc R .
H30C H 0.8445(6) 1.0850(10) 0.4909(7) 0.081 Uiso 1 calc R .
C50 C 0.5000 0.7832(17) 0.6158(11) 0.069(7) Uiso 1 d S .
C51 C 0.5509(5) 0.7901(9) 0.6473(7) 0.045(3) Uiso 1 d . .
H51 H 0.5860(5) 0.7794(9) 0.6279(7) 0.054 Uiso 1 calc R .
C52 C 0.5504(7) 0.8125(10) 0.7070(7) 0.059(4) Uiso 1 d . .
H52 H 0.5856(7) 0.8169(10) 0.7272(7) 0.070 Uiso 1 calc R .
C53 C 0.5000 0.8286(17) 0.7380(11) 0.066(7) Uiso 1 d S .
H53 H 0.5000 0.8492(17) 0.7776(11) 0.080 Uiso 1 calc SR .
C54 C 0.5000 0.7528(15) 0.5532(9) 0.058(6) Uiso 1 d S .
H54A H 0.5390 0.7522(15) 0.5383(9) 0.087 Uiso 0.50 calc PR .
H54B H 0.4772 0.7965(15) 0.5299(9) 0.087 Uiso 0.50 calc PR .
H54C H 0.4838 0.6896(15) 0.5502(9) 0.087 Uiso 0.50 calc PR .
C80 C 1.0000 0.6877(25) 0.6552(18) 0.068(10) Uiso 0.60 d SP 3
H80A H 0.9659 0.7219(25) 0.6689(18) 0.081 Uiso 0.30 calc PR 3
H80B H 1.0341 0.7219(25) 0.6689(18) 0.081 Uiso 0.30 calc PR 3
Cl81 Cl 1.0000 0.6807(12) 0.5802(8) 0.116(5) Uiso 0.60 d SP 3
Cl82 Cl 1.0000 0.5663(7) 0.6846(4) 0.066(3) Uiso 0.60 d SP 3
C60 C 1.0000 0.9567(16) 0.8004(15) 0.070(17) Uiso 0.40 d SPD 4
H60A H 0.9653 0.9244(16) 0.7865(15) 0.084 Uiso 0.20 calc PR 4
H60B H 1.0347 0.9244(16) 0.7865(15) 0.084 Uiso 0.20 calc PR 4
Cl61 Cl 1.0000 1.0796(14) 0.7881(9) 0.110(7) Uiso 0.40 d SPD 4
Cl62 Cl 1.0000 0.9811(30) 0.8763(15) 0.219(16) Uiso 0.40 d SPD 4
C70X C 1.0000 0.7948(40) 0.5675(27) 0.096(18) Uiso 0.50 d SP 1
H70A H 1.0337 0.8010(40) 0.5931(27) 0.116 Uiso 0.25 calc PR 1
H70B H 0.9663 0.8010(40) 0.5931(27) 0.116 Uiso 0.25 calc PR 1
Cl7X Cl 1.0000 0.6843(13) 0.5414(9) 0.111(6) Uiso 0.50 d SP 1
Cl7Z Cl 1.0000 0.8894(6) 0.5216(4) 0.110(3) Uiso 1 d S .
C70Y C 1.0000 0.8923(36) 0.5959(20) 0.073(14) Uiso 0.50 d SP 2
H70C H 1.0340 0.8597(36) 0.6111(20) 0.087 Uiso 0.25 calc PR 2
H70D H 0.9660 0.8597(36) 0.6111(20) 0.087 Uiso 0.25 calc PR 2
Cl7Y Cl 1.0000 1.0153(9) 0.6205(6) 0.076(4) Uiso 0.50 d SP 2

loop_
_atom_type_symbol
_atom_type_description
_atom_type_scat_dispersion_real
_atom_type_scat_dispersion_imag
_atom_type_scat_source
C C 0.0033 0.0016 'International Tables Vol C Tables 4.2.6.8 and 6.1.1.4'
H H 0.0000 0.0000 'International Tables Vol C Tables 4.2.6.8 and 6.1.1.4'
N N 0.0061 0.0033 'International Tables Vol C Tables 4.2.6.8 and 6.1.1.4'
S S 0.1246 0.1234 'International Tables Vol C Tables 4.2.6.8 and 6.1.1.4'
Cl Cl 0.1484 0.1585 'International Tables Vol C Tables 4.2.6.8 and 6.1.1.4'
Fe Fe 0.3463 0.8444 'International Tables Vol C Tables 4.2.6.8 and 6.1.1.4'

loop_
_geom_angle_atom_site_label_1
_geom_angle_atom_site_label_2
_geom_angle_atom_site_label_3
_geom_angle
_geom_angle_site_symmetry_1
_geom_angle_site_symmetry_3
_geom_angle_publ_flag
C40 Fe N1 92.1(5) . . ?
C40 Fe N2 177.6(4) . . ?
N1 Fe N2 86.2(4) . . ?
C40 Fe N3 94.3(5) . . ?
N1 Fe N3 84.6(4) . . ?
N2 Fe N3 84.0(4) . . ?
C40 Fe S2 85.7(4) . . ?
N1 Fe S2 177.5(3) . . ?
N2 Fe S2 96.0(3) . . ?
N3 Fe S2 96.8(3) . . ?
C40 Fe S1 87.7(4) . . ?
N1 Fe S1 93.5(3) . . ?
N2 Fe S1 94.0(3) . . ?
N3 Fe S1 177.3(3) . . ?
S2 Fe S1 85.17(14) . . ?
C9 S1 Fe 113.9(4) . . ?
C20 S2 Fe 113.4(4) . . ?
N40 C40 Fe 177.1(10) . . ?
C6 N1 C7 105.4(9) . . ?
C6 N1 C1 110.7(9) . . ?
C7 N1 C1 108.4(10) . . ?
C6 N1 Fe 105.4(7) . . ?
C7 N1 Fe 117.2(7) . . ?
C1 N1 Fe 109.7(8) . . ?
C18 N2 C3 110.8(9) . . ?
C18 N2 C2 106.0(8) . . ?
C3 N2 C2 109.6(9) . . ?
C18 N2 Fe 115.5(7) . . ?
C3 N2 Fe 110.8(6) . . ?
C2 N2 Fe 103.8(7) . . ?
C4 N3 C5 111.3(9) . . ?
C4 N3 C29 110.9(10) . . ?
C5 N3 C29 108.5(9) . . ?
C4 N3 Fe 103.7(7) . . ?
C5 N3 Fe 108.4(7) . . ?
C29 N3 Fe 114.1(7) . . ?
C2 C1 N1 111.3(10) . . ?
C1 C2 N2 108.5(10) . . ?
N2 C3 C4 110.0(8) . . ?
N3 C4 C3 111.5(10) . . ?
N3 C5 C6 110.6(9) . . ?
N1 C6 C5 109.7(10) . . ?
C8 C7 N1 114.8(10) . . ?
C13 C8 C9 115.8(12) . . ?
C13 C8 C7 119.7(12) . . ?
C9 C8 C7 124.2(12) . . ?
C10 C9 C8 119.9(12) . . ?
C10 C9 S1 118.3(10) . . ?
C8 C9 S1 121.7(10) . . ?
C11 C10 C9 122.7(11) . . ?
C12 C11 C10 117.1(12) . . ?
C12 C11 C14 124.5(12) . . ?
C10 C11 C14 118.4(11) . . ?
C11 C12 C13 122.4(12) . . ?
C12 C13 C8 122.0(13) . . ?
C15 C14 C16 107.9(12) . . ?
C15 C14 C11 112.0(12) . . ?
C16 C14 C11 110.3(11) . . ?
C15 C14 C17 108.1(11) . . ?
C16 C14 C17 109.7(13) . . ?
C11 C14 C17 108.8(11) . . ?
N2 C18 C19 115.8(9) . . ?
C24 C19 C20 116.9(11) . . ?
C24 C19 C18 122.2(10) . . ?
C20 C19 C18 120.7(10) . . ?
C21 C20 C19 118.1(11) . . ?
C21 C20 S2 118.2(10) . . ?
C19 C20 S2 123.7(9) . . ?
C20 C21 C22 123.0(12) . . ?
C23 C22 C21 118.2(11) . . ?
C23 C22 C25 122.3(11) . . ?
C21 C22 C25 119.4(11) . . ?
C22 C23 C24 121.0(11) . . ?
C19 C24 C23 122.8(12) . . ?
C27 C25 C22 114.8(17) . . ?
C27 C25 C26 107.7(21) . . ?
C22 C25 C26 113.7(16) . . ?
C22 C25 C28X 105.4(15) . . ?
C27 C25 C28 106.3(19) . . ?
C22 C25 C28 111.0(13) . . ?
C26 C25 C28 102.5(19) . . ?
C22 C25 C27X 107.3(14) . . ?
C28X C25 C27X 104.4(18) . . ?
C22 C25 C26X 113.6(17) . . ?
C28X C25 C26X 117.0(20) . . ?
C27X C25 C26X 108.4(21) . . ?
C30 C29 N3 114.8(11) . . ?
C51 C50 C51 117.7(21) 4_655 . ?
C51 C50 C54 120.7(11) 4_655 . ?
C51 C50 C54 120.7(11) . . ?
C52 C51 C50 120.6(15) . . ?
C51 C52 C53 122.4(16) . . ?
C52 C53 C52 115.8(23) . 4_655 ?
Cl81 C80 Cl82 107.9(21) . . ?
Cl62 C60 Cl61 87.8(21) . . ?
C60 Cl61 Cl62 46.0(11) . . ?
C60 Cl62 Cl61 46.2(11) . . ?
Cl7X C70X Cl7Z 121.4(38) . . ?
Cl7Z C70Y Cl7Y 109.1(27) . . ?

loop_
_geom_bond_atom_site_label_1
_geom_bond_atom_site_label_2
_geom_bond_distance
_geom_bond_site_symmetry_2
_geom_bond_publ_flag
Fe C40 1.911(13) . ?
Fe N1 2.034(9) . ?
Fe N2 2.063(8) . ?
Fe N3 2.119(10) . ?
Fe S2 2.192(4) . ?
Fe S1 2.303(4) . ?
S1 C9 1.763(13) . ?
S2 C20 1.736(12) . ?
C40 N40 1.147(14) . ?
N1 C6 1.480(15) . ?
N1 C7 1.523(15) . ?
N1 C1 1.53(2) . ?
N2 C18 1.471(14) . ?
N2 C3 1.495(14) . ?
N2 C2 1.56(2) . ?
N3 C4 1.47(2) . ?
N3 C5 1.475(14) . ?
N3 C29 1.52(2) . ?
C1 C2 1.52(2) . ?
C3 C4 1.52(2) . ?
C5 C6 1.55(2) . ?
C7 C8 1.48(2) . ?
C8 C13 1.40(2) . ?
C8 C9 1.44(2) . ?
C9 C10 1.39(2) . ?
C10 C11 1.38(2) . ?
C11 C12 1.37(2) . ?
C11 C14 1.53(2) . ?
C12 C13 1.39(2) . ?
C14 C15 1.52(2) . ?
C14 C16 1.51(2) . ?
C14 C17 1.54(2) . ?
C18 C19 1.50(2) . ?
C19 C24 1.38(2) . ?
C19 C20 1.47(2) . ?
C20 C21 1.38(2) . ?
C21 C22 1.42(2) . ?
C22 C23 1.35(2) . ?
C22 C25 1.52(2) . ?
C23 C24 1.41(2) . ?
C25 C27 1.39(3) . ?
C25 C26 1.53(4) . ?
C25 C28X 1.54(3) . ?
C25 C28 1.57(3) . ?
C25 C27X 1.59(3) . ?
C25 C26X 1.60(4) . ?
C29 C30 1.49(2) . ?
C50 C51 1.40(2) 4_655 ?
C50 C51 1.40(2) . ?
C50 C54 1.50(3) . ?
C51 C52 1.40(2) . ?
C52 C53 1.40(2) . ?
C53 C52 1.40(2) 4_655 ?
C80 Cl81 1.72(4) . ?
C80 Cl82 1.86(4) . ?
C60 Cl62 1.768(10) . ?
C60 Cl61 1.775(10) . ?
Cl61 Cl62 2.46(5) . ?
C70X Cl7X 1.68(6) . ?
C70X Cl7Z 1.71(6) . ?
Cl7Z C70Y 1.70(5) . ?
C70Y Cl7Y 1.84(5) . ?
